data_4028570
loop_
_publ_author_name
'Subrata Saha'
'Bidyut Akhuli'
'Sourav Chakraborty'
'Pradyut Ghosh'

_publ_section_title
;
 Synthesis of a Preorganized Hybrid Macrobicycle with Distinct Amide and
 Amine Clefts: Tetrahedral versus Spherical Anions Binding Studies
;
_journal_name_full 'Journal of Organic Chemistry'
_journal_page_first 8759
_journal_page_last 8765
_journal_paper_doi 10.1021/jo401504f
_journal_volume 78
_journal_year 2013
_chemical_formula_sum 'C47 H63 Cl2 N8 O16'
_chemical_formula_weight 1066.95
_chemical_name_systematic
; 
 ? 
;
_space_group_IT_number 61
_symmetry_cell_setting orthorhombic
_symmetry_space_group_name_Hall '-P 2ac 2ab'
_symmetry_space_group_name_H-M 'P b c a'
_atom_sites_solution_hydrogens geom
_atom_sites_solution_primary direct
_atom_sites_solution_secondary difmap
_audit_creation_method SHELXL-97
_cell_angle_alpha 90.00
_cell_angle_beta 90.00
_cell_angle_gamma 90.00
_cell_formula_units_Z 8
_cell_length_a 20.2070(19)
_cell_length_b 16.6727(16)
_cell_length_c 31.039(3)
_cell_measurement_reflns_used 2016
_cell_measurement_temperature 150(2)
_cell_measurement_theta_max 16.40
_cell_measurement_theta_min 2.41
_cell_volume 10457.2(17)
_computing_cell_refinement 'Bruker SAINT'
_computing_data_collection 'Bruker APEX2'
_computing_data_reduction 'Bruker SAINT'
_computing_molecular_graphics 'MERCURY 2.3'
_computing_publication_material 'ORTEP 3V.2'
_computing_structure_refinement 'SHELXL-97 (Sheldrick, 2008)'
_computing_structure_solution 'SHELXS-97 (Sheldrick, 2008)'
_diffrn_ambient_temperature 150(2)
_diffrn_measured_fraction_theta_full 0.997
_diffrn_measured_fraction_theta_max 0.997
_diffrn_measurement_device_type 'Bruker APEX-II CCD'
_diffrn_measurement_method '\f and \w scans'
_diffrn_radiation_monochromator graphite
_diffrn_radiation_source 'fine-focus sealed tube'
_diffrn_radiation_type MoK\a
_diffrn_radiation_wavelength 0.71073
_diffrn_reflns_av_R_equivalents 0.1032
_diffrn_reflns_av_sigmaI/netI 0.0418
_diffrn_reflns_limit_h_max 16
_diffrn_reflns_limit_h_min -16
_diffrn_reflns_limit_k_max 14
_diffrn_reflns_limit_k_min -13
_diffrn_reflns_limit_l_max 26
_diffrn_reflns_limit_l_min -26
_diffrn_reflns_number 35334
_diffrn_reflns_theta_full 17.42
_diffrn_reflns_theta_max 17.42
_diffrn_reflns_theta_min 1.65
_exptl_absorpt_coefficient_mu 0.200
_exptl_absorpt_correction_T_max 0.9960
_exptl_absorpt_correction_T_min 0.9881
_exptl_absorpt_correction_type multi-scan
_exptl_absorpt_process_details SADABS
_exptl_crystal_colour COLORLESS
_exptl_crystal_density_diffrn 1.355
_exptl_crystal_description BLOCK
_exptl_crystal_F_000 4504
_exptl_crystal_size_max 0.06
_exptl_crystal_size_mid 0.04
_exptl_crystal_size_min 0.02
_refine_diff_density_max 0.782
_refine_diff_density_min -0.242
_refine_diff_density_rms 0.051
_refine_ls_extinction_method none
_refine_ls_goodness_of_fit_ref 1.090
_refine_ls_hydrogen_treatment constr
_refine_ls_matrix_type full
_refine_ls_number_parameters 661
_refine_ls_number_reflns 3256
_refine_ls_number_restraints 0
_refine_ls_restrained_S_all 1.090
_refine_ls_R_factor_all 0.0683
_refine_ls_R_factor_gt 0.0477
_refine_ls_shift/su_max 0.000
_refine_ls_shift/su_mean 0.000
_refine_ls_structure_factor_coef Fsqd
_refine_ls_weighting_details 'calc w=1/[\s^2^(Fo^2^)+(0.1000P)^2^+0.3188P] where P=(Fo^2^+2Fc^2^)/3'
_refine_ls_weighting_scheme calc
_refine_ls_wR_factor_gt 0.1302
_refine_ls_wR_factor_ref 0.1482
_reflns_number_gt 2459
_reflns_number_total 3256
_reflns_threshold_expression >2sigma(I)
_cod_data_source_file jo401504f_si_002_2.cif
_cod_data_source_block COMPLEX_1
_cod_database_code 4028570

loop_
_symmetry_equiv_pos_as_xyz
'x, y, z'
'-x+1/2, -y, z+1/2'
'-x, y+1/2, -z+1/2'
'x+1/2, -y+1/2, -z'
'-x, -y, -z'
'x-1/2, y, -z-1/2'
'x, -y-1/2, z-1/2'
'-x-1/2, y-1/2, z'

loop_
_atom_site_label
_atom_site_type_symbol
_atom_site_fract_x
_atom_site_fract_y
_atom_site_fract_z
_atom_site_U_iso_or_equiv
_atom_site_adp_type
_atom_site_occupancy
_atom_site_symmetry_multiplicity
_atom_site_calc_flag
_atom_site_refinement_flags
Cl1 Cl 0.32038(10) 0.14212(12) 0.25699(6) 0.0396(6) Uani 1 1 d .
Cl2 Cl 0.01509(11) 0.24951(12) 0.52505(7) 0.0493(7) Uani 1 1 d .
C14 C 0.1491(4) 0.4140(5) 0.4874(3) 0.0276(19) Uani 1 1 d .
H14 H 0.1613 0.3723 0.5056 0.033 Uiso 1 1 calc R
C10 C 0.1677(3) 0.1103(4) 0.3643(2) 0.032(2) Uani 1 1 d .
H10A H 0.2013 0.0805 0.3488 0.039 Uiso 1 1 calc R
H10B H 0.1292 0.0762 0.3677 0.039 Uiso 1 1 calc R
C5 C 0.1756(5) 0.1614(5) 0.4832(3) 0.043(2) Uani 1 1 d .
H5 H 0.1484 0.1591 0.5074 0.051 Uiso 1 1 calc R
C41 C 0.1587(3) 0.3535(4) 0.6596(2) 0.040(2) Uani 1 1 d .
H41A H 0.1813 0.3612 0.6327 0.060 Uiso 1 1 calc R
H41B H 0.1902 0.3404 0.6816 0.060 Uiso 1 1 calc R
H41C H 0.1358 0.4019 0.6673 0.060 Uiso 1 1 calc R
C38 C 0.0181(3) 0.3871(4) 0.6552(2) 0.0297(19) Uani 1 1 d .
H38A H -0.0296 0.3891 0.6590 0.036 Uiso 1 1 calc R
H38B H 0.0386 0.4152 0.6790 0.036 Uiso 1 1 calc R
C20 C 0.0740(3) 0.3792(4) 0.2723(2) 0.0287(19) Uani 1 1 d .
H20A H 0.0332 0.4091 0.2759 0.034 Uiso 1 1 calc R
H20B H 0.0848 0.3788 0.2419 0.034 Uiso 1 1 calc R
C21 C -0.0026(3) 0.2681(4) 0.2735(2) 0.0281(19) Uani 1 1 d .
H21A H -0.0033 0.2099 0.2732 0.034 Uiso 1 1 calc R
H21B H -0.0111 0.2866 0.2444 0.034 Uiso 1 1 calc R
C24 C -0.0847(5) 0.1417(4) 0.3904(3) 0.0285(19) Uani 1 1 d .
C40 C 0.1089(5) 0.2852(5) 0.65500(19) 0.030(2) Uani 1 1 d .
C22 C -0.0570(3) 0.2982(4) 0.3029(2) 0.0273(18) Uani 1 1 d .
H22A H -0.0525 0.3558 0.3060 0.033 Uiso 1 1 calc R
H22B H -0.0994 0.2878 0.2893 0.033 Uiso 1 1 calc R
C17 C 0.1465(3) 0.4722(6) 0.4168(2) 0.0238(18) Uani 1 1 d .
C25 C -0.1451(5) 0.1360(4) 0.4109(3) 0.0322(19) Uani 1 1 d .
H25 H -0.1829 0.1524 0.3963 0.039 Uiso 1 1 calc R
C42 C 0.1297(4) 0.2056(6) 0.64996(19) 0.0285(19) Uani 1 1 d .
C28 C -0.0348(4) 0.0820(4) 0.4539(3) 0.0306(19) Uani 1 1 d .
H28 H 0.0024 0.0618 0.4678 0.037 Uiso 1 1 calc R
C8 C 0.2564(5) 0.1669(4) 0.4119(3) 0.0304(19) Uani 1 1 d .
H8 H 0.2840 0.1690 0.3879 0.036 Uiso 1 1 calc R
C27 C -0.0960(5) 0.0823(4) 0.4744(3) 0.0279(19) Uani 1 1 d .
C23 C -0.0783(3) 0.1749(4) 0.3461(2) 0.036(2) Uani 1 1 d .
H23A H -0.1206 0.1703 0.3314 0.043 Uiso 1 1 calc R
H23B H -0.0462 0.1434 0.3301 0.043 Uiso 1 1 calc R
C33 C -0.0791(4) 0.2564(4) 0.6476(2) 0.037(2) Uani 1 1 d .
H33A H -0.1032 0.2072 0.6514 0.056 Uiso 1 1 calc R
H33B H -0.0901 0.2795 0.6202 0.056 Uiso 1 1 calc R
H33C H -0.0908 0.2932 0.6701 0.056 Uiso 1 1 calc R
C16 C 0.1652(3) 0.4107(4) 0.4447(3) 0.0295(19) Uani 1 1 d .
H16 H 0.1889 0.3671 0.4342 0.035 Uiso 1 1 calc R
C3 C 0.3075(3) 0.1857(4) 0.5477(2) 0.039(2) Uani 1 1 d .
H3A H 0.3492 0.2138 0.5444 0.046 Uiso 1 1 calc R
H3B H 0.3126 0.1324 0.5356 0.046 Uiso 1 1 calc R
C7 C 0.1936(5) 0.1344(4) 0.4077(3) 0.0244(18) Uani 1 1 d .
C1 C 0.2041(4) 0.1898(4) 0.6492(2) 0.040(2) Uani 1 1 d .
H1A H 0.2266 0.2287 0.6673 0.048 Uiso 1 1 calc R
H1B H 0.2131 0.1367 0.6606 0.048 Uiso 1 1 calc R
C26 C -0.1514(4) 0.1067(4) 0.4524(3) 0.035(2) Uani 1 1 d .
H26 H -0.1929 0.1035 0.4652 0.042 Uiso 1 1 calc R
C32 C -0.0324(4) 0.0916(4) 0.6401(2) 0.036(2) Uani 1 1 d .
H32A H -0.0099 0.0415 0.6463 0.043 Uiso 1 1 calc R
H32B H -0.0673 0.0982 0.6613 0.043 Uiso 1 1 calc R
C39 C 0.0411(5) 0.3015(5) 0.65423(19) 0.0246(18) Uani 1 1 d .
C13 C 0.1147(4) 0.4788(6) 0.5037(3) 0.0234(18) Uani 1 1 d .
C9 C 0.2787(4) 0.1961(4) 0.4507(4) 0.035(2) Uani 1 1 d .
H9 H 0.3210 0.2176 0.4530 0.042 Uiso 1 1 calc R
C11 C 0.1249(3) 0.1663(4) 0.2965(2) 0.0295(18) Uani 1 1 d .
H11A H 0.0829 0.1382 0.2986 0.035 Uiso 1 1 calc R
H11B H 0.1559 0.1316 0.2816 0.035 Uiso 1 1 calc R
C2 C 0.2906(5) 0.1790(4) 0.5949(3) 0.032(2) Uani 1 1 d .
C31 C -0.1272(5) 0.0842(4) 0.5901(3) 0.0266(19) Uani 1 1 d .
C18 C 0.1635(3) 0.4691(4) 0.3697(2) 0.0286(19) Uani 1 1 d .
H18A H 0.1658 0.5234 0.3586 0.034 Uiso 1 1 calc R
H18B H 0.2069 0.4449 0.3663 0.034 Uiso 1 1 calc R
C6 C 0.1538(4) 0.1327(4) 0.4441(4) 0.041(2) Uani 1 1 d .
H6 H 0.1113 0.1117 0.4420 0.049 Uiso 1 1 calc R
C19 C 0.1292(3) 0.4213(4) 0.2969(2) 0.0274(18) Uani 1 1 d .
H19A H 0.1707 0.3936 0.2920 0.033 Uiso 1 1 calc R
H19B H 0.1338 0.4758 0.2865 0.033 Uiso 1 1 calc R
C4 C 0.2380(6) 0.1933(4) 0.4858(3) 0.032(2) Uani 1 1 d .
C12 C 0.1155(3) 0.2423(4) 0.2709(2) 0.0268(19) Uani 1 1 d .
H12A H 0.1571 0.2715 0.2707 0.032 Uiso 1 1 calc R
H12B H 0.1052 0.2280 0.2414 0.032 Uiso 1 1 calc R
C15 C 0.0961(3) 0.5406(5) 0.4770(3) 0.0294(19) Uani 1 1 d .
H15 H 0.0727 0.5842 0.4877 0.035 Uiso 1 1 calc R
C36 C 0.0592(3) 0.5339(4) 0.5659(2) 0.033(2) Uani 1 1 d .
H36A H 0.0215 0.5432 0.5472 0.040 Uiso 1 1 calc R
H36B H 0.0828 0.5842 0.5692 0.040 Uiso 1 1 calc R
C30 C -0.1489(3) 0.0799(4) 0.5435(2) 0.0304(19) Uani 1 1 d .
H30A H -0.1847 0.0415 0.5406 0.037 Uiso 1 1 calc R
H30B H -0.1653 0.1319 0.5344 0.037 Uiso 1 1 calc R
C35 C -0.0059(4) 0.2395(6) 0.64935(18) 0.025(2) Uani 1 1 d .
C34 C 0.0165(5) 0.1602(5) 0.64462(19) 0.0271(19) Uani 1 1 d .
C29 C -0.0306(4) 0.1120(4) 0.4128(3) 0.0315(19) Uani 1 1 d .
H29 H 0.0105 0.1123 0.3993 0.038 Uiso 1 1 calc R
C37 C 0.0357(3) 0.5049(6) 0.6092(3) 0.0230(18) Uani 1 1 d .
N5 N 0.0635(3) 0.2956(3) 0.28712(15) 0.0231(14) Uani 1 1 d .
N7 N 0.1143(2) 0.4224(3) 0.34394(17) 0.0268(15) Uani 1 1 d .
H7A H 0.1133 0.3716 0.3537 0.032 Uiso 1 1 calc R
H7B H 0.0738 0.4437 0.3480 0.032 Uiso 1 1 calc R
N6 N 0.1499(2) 0.1826(3) 0.34023(17) 0.0269(15) Uani 1 1 d .
H6A H 0.1857 0.2144 0.3383 0.032 Uiso 1 1 calc R
H6B H 0.1187 0.2095 0.3550 0.032 Uiso 1 1 calc R
N4 N -0.0570(2) 0.2614(3) 0.34620(16) 0.0270(15) Uani 1 1 d .
H4A H -0.0843 0.2895 0.3634 0.032 Uiso 1 1 calc R
H4B H -0.0159 0.2648 0.3573 0.032 Uiso 1 1 calc R
N2 N 0.0363(2) 0.4254(4) 0.61452(18) 0.0294(15) Uani 1 1 d .
H2 H 0.0480 0.3956 0.5932 0.035 Uiso 1 1 calc R
N1 N 0.2292(4) 0.1956(3) 0.6051(2) 0.0375(16) Uani 1 1 d .
H1 H 0.2025 0.2105 0.5850 0.045 Uiso 1 1 calc R
N3 N -0.0622(4) 0.0867(3) 0.59715(18) 0.0288(15) Uani 1 1 d .
H3 H -0.0362 0.0854 0.5752 0.035 Uiso 1 1 calc R
O4 O 0.3333(2) 0.1575(3) 0.62139(16) 0.0382(14) Uani 1 1 d .
O6 O 0.0168(2) 0.5521(3) 0.63698(16) 0.0304(13) Uani 1 1 d .
O5 O -0.1696(3) 0.0849(2) 0.61853(16) 0.0353(14) Uani 1 1 d .
O1 O 0.1018(2) 0.4754(3) 0.54704(18) 0.0324(12) Uani 1 1 d .
O3 O 0.2571(2) 0.2276(3) 0.52499(18) 0.0431(14) Uani 1 1 d .
O2 O -0.0950(2) 0.0564(2) 0.51662(19) 0.0295(12) Uani 1 1 d .
O14 O 0.0315(2) 0.1668(3) 0.53190(14) 0.0433(14) Uani 1 1 d .
O10 O 0.3902(2) 0.1307(3) 0.25909(14) 0.0464(14) Uani 1 1 d .
O8 O 0.3055(3) 0.2257(3) 0.24921(16) 0.0686(17) Uani 1 1 d .
O7 O 0.2913(2) 0.1178(3) 0.29669(16) 0.0732(17) Uani 1 1 d .
O11 O 0.0201(3) 0.2687(3) 0.48010(16) 0.0650(16) Uani 1 1 d .
O12 O -0.0504(3) 0.2646(3) 0.54055(18) 0.086(2) Uani 1 1 d .
O9 O 0.2951(3) 0.0956(3) 0.22242(18) 0.0804(18) Uani 1 1 d .
O16 O 0.7600(2) 0.1834(3) 0.67523(15) 0.0561(15) Uani 1 1 d .
N10 N 0.4233(5) 0.0179(5) 0.7563(3) 0.075(3) Uani 1 1 d .
C48 C 0.1102(4) 0.0594(4) 0.6349(2) 0.053(2) Uani 1 1 d .
H48A H 0.1140 0.0303 0.6615 0.080 Uiso 1 1 calc R
H48B H 0.1530 0.0633 0.6216 0.080 Uiso 1 1 calc R
H48C H 0.0804 0.0318 0.6160 0.080 Uiso 1 1 calc R
C50 C 0.3083(5) 0.0609(5) 0.7292(3) 0.093(3) Uani 1 1 d .
H50A H 0.2928 0.1072 0.7446 0.139 Uiso 1 1 calc R
H50B H 0.2774 0.0177 0.7328 0.139 Uiso 1 1 calc R
H50C H 0.3124 0.0735 0.6992 0.139 Uiso 1 1 calc R
O19 O 0.56715(19) 0.2234(2) 0.61258(13) 0.0327(12) Uani 1 1 d .
C44 C 0.1128(3) 0.5367(5) 0.4338(3) 0.0274(19) Uani 1 1 d .
H44 H 0.1009 0.5789 0.4158 0.033 Uiso 1 1 calc R
C45 C 0.0839(5) 0.1430(5) 0.64397(19) 0.032(2) Uani 1 1 d .
C49 C 0.3727(6) 0.0368(6) 0.7461(3) 0.058(3) Uani 1 1 d .
O13 O 0.0747(5) 0.2897(5) 0.5511(3) 0.025(3) Uiso 0.51 1 d P
O13A O 0.0458(6) 0.3076(8) 0.5456(4) 0.056(4) Uiso 0.49 1 d P

loop_
_atom_site_aniso_label
_atom_site_aniso_U_11
_atom_site_aniso_U_22
_atom_site_aniso_U_33
_atom_site_aniso_U_23
_atom_site_aniso_U_13
_atom_site_aniso_U_12
Cl1 0.0330(16) 0.0449(16) 0.0409(16) 0.0072(12) 0.0001(12) -0.0030(12)
Cl2 0.0657(19) 0.0352(17) 0.0470(17) -0.0039(12) 0.0215(13) -0.0067(13)
C14 0.030(5) 0.033(7) 0.021(7) 0.000(5) 0.007(4) 0.001(5)
C10 0.037(5) 0.016(5) 0.043(6) 0.018(5) -0.006(4) 0.009(4)
C5 0.021(7) 0.077(6) 0.031(8) 0.009(5) 0.002(5) 0.002(5)
C41 0.030(5) 0.048(5) 0.043(5) -0.006(4) -0.005(4) -0.005(5)
C38 0.037(5) 0.035(6) 0.017(5) 0.004(4) 0.008(4) -0.009(4)
C20 0.028(5) 0.035(5) 0.023(4) 0.002(4) 0.005(4) 0.000(4)
C21 0.022(5) 0.036(5) 0.026(4) 0.003(4) -0.006(4) 0.000(4)
C24 0.025(6) 0.029(5) 0.031(6) 0.005(4) -0.008(7) -0.007(5)
C40 0.024(7) 0.043(8) 0.023(5) -0.009(4) -0.003(4) 0.006(6)
C22 0.021(5) 0.036(5) 0.025(5) 0.009(4) -0.001(4) 0.005(4)
C17 0.017(5) 0.027(5) 0.028(6) -0.005(6) 0.003(4) -0.007(4)
C25 0.033(8) 0.034(5) 0.030(7) 0.003(5) -0.010(5) 0.000(4)
C42 0.020(7) 0.048(7) 0.018(4) -0.009(4) 0.001(4) 0.016(6)
C28 0.034(8) 0.036(5) 0.021(7) 0.004(4) 0.000(5) 0.001(4)
C8 0.024(7) 0.032(5) 0.035(7) 0.000(4) 0.007(5) 0.007(4)
C27 0.031(7) 0.021(5) 0.032(7) 0.002(4) -0.002(8) -0.003(5)
C23 0.041(5) 0.034(6) 0.034(6) 0.004(4) -0.002(4) -0.012(4)
C33 0.024(6) 0.040(5) 0.048(5) -0.005(4) 0.006(4) 0.006(4)
C16 0.022(5) 0.020(6) 0.046(7) -0.005(6) 0.003(5) 0.006(4)
C3 0.024(5) 0.049(5) 0.043(6) -0.013(4) -0.012(5) 0.014(4)
C7 0.020(6) 0.030(5) 0.023(7) 0.000(4) -0.003(6) 0.004(4)
C1 0.032(7) 0.046(5) 0.040(7) 0.000(4) 0.000(5) 0.006(4)
C26 0.029(7) 0.038(5) 0.038(7) 0.004(5) -0.001(6) -0.001(4)
C32 0.036(6) 0.037(5) 0.034(6) 0.000(4) 0.003(5) -0.011(5)
C39 0.041(8) 0.014(7) 0.019(4) -0.003(4) 0.001(4) -0.001(6)
C13 0.023(5) 0.028(6) 0.020(7) -0.006(6) 0.005(5) -0.001(5)
C9 0.031(6) 0.031(5) 0.042(6) -0.005(5) -0.009(7) -0.002(4)
C11 0.033(5) 0.025(5) 0.030(5) -0.004(4) -0.005(4) 0.007(4)
C2 0.030(7) 0.039(5) 0.028(7) -0.011(4) 0.004(6) 0.007(5)
C31 0.024(7) 0.019(4) 0.037(7) 0.009(4) 0.003(6) -0.004(4)
C18 0.023(5) 0.033(5) 0.030(6) 0.000(4) -0.005(4) -0.004(4)
C6 0.023(5) 0.063(6) 0.036(6) 0.016(5) -0.005(7) -0.009(4)
C19 0.037(5) 0.031(5) 0.015(5) -0.007(4) 0.002(4) -0.003(4)
C4 0.034(8) 0.034(5) 0.028(8) 0.000(5) 0.002(7) 0.011(5)
C12 0.025(5) 0.035(5) 0.021(4) -0.004(4) -0.002(4) -0.002(4)
C15 0.018(5) 0.033(6) 0.038(7) 0.000(6) -0.001(5) 0.002(4)
C36 0.031(5) 0.028(5) 0.040(6) -0.008(5) 0.003(4) 0.001(4)
C30 0.026(5) 0.031(5) 0.035(6) 0.002(4) -0.002(5) 0.003(4)
C35 0.042(8) 0.020(6) 0.014(4) -0.003(4) 0.007(4) 0.014(7)
C34 0.016(7) 0.052(8) 0.013(4) 0.004(4) -0.007(4) -0.010(7)
C29 0.027(7) 0.027(5) 0.040(7) -0.008(4) 0.009(6) -0.008(4)
C37 0.007(5) 0.037(7) 0.024(7) 0.001(6) 0.001(4) -0.004(4)
N5 0.020(4) 0.024(4) 0.025(4) -0.004(3) 0.006(3) 0.006(4)
N7 0.024(4) 0.024(3) 0.032(4) -0.002(3) -0.001(3) 0.000(3)
N6 0.018(4) 0.032(4) 0.031(4) -0.007(3) 0.004(3) 0.006(3)
N4 0.026(4) 0.029(4) 0.026(4) 0.002(3) -0.004(3) -0.005(3)
N2 0.034(4) 0.028(5) 0.027(5) -0.003(4) 0.007(3) -0.001(3)
N1 0.027(5) 0.059(4) 0.027(5) -0.009(3) 0.002(4) 0.014(4)
N3 0.030(5) 0.029(4) 0.027(5) -0.005(3) 0.002(4) -0.005(3)
O4 0.031(4) 0.049(3) 0.034(3) -0.004(3) -0.011(3) 0.007(3)
O6 0.031(3) 0.030(3) 0.029(3) -0.012(3) 0.011(3) 0.004(2)
O5 0.028(4) 0.039(3) 0.039(3) -0.003(3) 0.009(3) -0.010(3)
O1 0.036(3) 0.036(3) 0.025(4) -0.003(3) 0.009(3) 0.008(3)
O3 0.040(4) 0.058(4) 0.032(4) -0.011(3) -0.013(3) 0.027(3)
O2 0.028(4) 0.033(3) 0.028(4) 0.005(3) 0.005(3) 0.005(2)
O14 0.050(3) 0.021(3) 0.059(4) -0.002(3) 0.014(3) 0.002(3)
O10 0.022(4) 0.064(4) 0.054(3) 0.003(3) 0.000(3) 0.001(3)
O8 0.077(4) 0.034(4) 0.095(4) 0.029(3) 0.023(3) 0.013(3)
O7 0.057(4) 0.108(5) 0.054(4) 0.044(3) 0.025(3) 0.020(3)
O11 0.107(5) 0.054(4) 0.034(4) 0.006(3) 0.019(3) -0.009(3)
O12 0.072(5) 0.086(5) 0.100(5) 0.039(4) 0.054(4) 0.050(4)
O9 0.066(4) 0.092(4) 0.084(4) -0.021(4) -0.030(4) -0.016(3)
O16 0.044(3) 0.049(3) 0.075(4) -0.002(3) 0.017(3) -0.004(3)
N10 0.080(7) 0.073(6) 0.073(6) 0.024(4) 0.008(6) -0.025(6)
C48 0.063(6) 0.030(6) 0.067(6) -0.014(4) -0.009(5) 0.014(5)
C50 0.067(8) 0.067(7) 0.145(10) -0.015(6) 0.005(7) -0.009(6)
O19 0.031(3) 0.027(3) 0.040(3) 0.000(2) 0.010(2) 0.001(2)
C44 0.020(5) 0.034(6) 0.029(7) 0.006(5) 0.000(4) 0.000(5)
C45 0.047(8) 0.030(7) 0.020(5) 0.001(4) -0.016(4) -0.016(7)
C49 0.062(9) 0.051(7) 0.062(7) -0.002(5) 0.016(7) -0.022(7)

loop_
_atom_type_symbol
_atom_type_description
_atom_type_scat_dispersion_real
_atom_type_scat_dispersion_imag
_atom_type_scat_source
C C 0.0033 0.0016 'International Tables Vol C Tables 4.2.6.8 and 6.1.1.4'
H H 0.0000 0.0000 'International Tables Vol C Tables 4.2.6.8 and 6.1.1.4'
N N 0.0061 0.0033 'International Tables Vol C Tables 4.2.6.8 and 6.1.1.4'
O O 0.0106 0.0060 'International Tables Vol C Tables 4.2.6.8 and 6.1.1.4'
Cl Cl 0.1484 0.1585 'International Tables Vol C Tables 4.2.6.8 and 6.1.1.4'

loop_
_geom_angle_atom_site_label_1
_geom_angle_atom_site_label_2
_geom_angle_atom_site_label_3
_geom_angle
O9 Cl1 O7 110.5(3)
O9 Cl1 O10 108.5(3)
O7 Cl1 O10 109.3(3)
O9 Cl1 O8 109.0(3)
O7 Cl1 O8 109.4(3)
O10 Cl1 O8 110.0(3)
O13A Cl2 O12 98.3(6)
O13A Cl2 O14 121.9(6)
O12 Cl2 O14 109.5(3)
O13A Cl2 O11 105.8(5)
O12 Cl2 O11 110.6(3)
O14 Cl2 O11 110.0(3)
O13A Cl2 O13 24.5(6)
O12 Cl2 O13 117.0(4)
O14 Cl2 O13 98.9(4)
O11 Cl2 O13 110.2(4)
C16 C14 C13 120.5(7)
N6 C10 C7 109.0(5)
C4 C5 C6 118.7(7)
N2 C38 C39 108.7(5)
N5 C20 C19 112.5(5)
N5 C21 C22 112.4(5)
C25 C24 C29 116.3(6)
C25 C24 C23 121.8(9)
C29 C24 C23 121.8(9)
C39 C40 C42 118.5(7)
C39 C40 C41 120.1(8)
C42 C40 C41 121.3(8)
N4 C22 C21 114.2(5)
C44 C17 C16 118.0(6)
C44 C17 C18 120.9(8)
C16 C17 C18 121.1(8)
C24 C25 C26 122.3(7)
C40 C42 C45 121.3(7)
C40 C42 C1 117.5(8)
C45 C42 C1 121.2(8)
C29 C28 C27 118.6(7)
C9 C8 C7 121.4(7)
C26 C27 O2 125.2(9)
C26 C27 C28 119.9(7)
O2 C27 C28 114.9(9)
C24 C23 N4 112.2(5)
C14 C16 C17 120.6(6)
O3 C3 C2 110.9(6)
C6 C7 C8 117.5(6)
C6 C7 C10 121.7(9)
C8 C7 C10 120.5(8)
N1 C1 C42 110.1(6)
C27 C26 C25 119.5(7)
N3 C32 C34 113.2(5)
C40 C39 C35 121.3(6)
C40 C39 C38 119.3(8)
C35 C39 C38 119.3(8)
O1 C13 C15 124.8(8)
O1 C13 C14 115.0(8)
C15 C13 C14 120.2(7)
C4 C9 C8 119.3(7)
N6 C11 C12 111.9(5)
O4 C2 N1 124.0(7)
O4 C2 C3 120.4(8)
N1 C2 C3 115.6(8)
O5 C31 N3 124.6(7)
O5 C31 C30 119.0(8)
N3 C31 C30 116.4(7)
N7 C18 C17 112.7(5)
C5 C6 C7 121.8(7)
N7 C19 C20 110.4(5)
C9 C4 C5 121.3(7)
C9 C4 O3 120.9(10)
C5 C4 O3 117.7(9)
N5 C12 C11 114.8(5)
C13 C15 C44 118.9(7)
O1 C36 C37 109.6(6)
O2 C30 C31 110.5(6)
C34 C35 C39 118.9(7)
C34 C35 C33 119.2(8)
C39 C35 C33 121.9(8)
C45 C34 C35 120.7(7)
C45 C34 C32 118.7(8)
C35 C34 C32 120.6(8)
C28 C29 C24 123.1(6)
O6 C37 N2 123.5(6)
O6 C37 C36 121.2(8)
N2 C37 C36 115.3(7)
C12 N5 C21 111.3(5)
C12 N5 C20 111.2(5)
C21 N5 C20 109.5(5)
C19 N7 C18 113.3(5)
C10 N6 C11 113.8(5)
C22 N4 C23 113.2(5)
C37 N2 C38 122.5(6)
C2 N1 C1 122.6(6)
C31 N3 C32 123.8(6)
C13 O1 C36 119.2(6)
C4 O3 C3 115.3(5)
C27 O2 C30 117.3(6)
C17 C44 C15 121.9(6)
C34 C45 C42 119.3(7)
C34 C45 C48 122.3(8)
C42 C45 C48 118.3(9)
N10 C49 C50 175.3(11)
O13A O13 Cl2 53.6(15)
O13 O13A Cl2 101.9(18)

loop_
_geom_bond_atom_site_label_1
_geom_bond_atom_site_label_2
_geom_bond_distance
Cl1 O9 1.419(5)
Cl1 O7 1.424(5)
Cl1 O10 1.426(5)
Cl1 O8 1.446(5)
Cl2 O13A 1.315(13)
Cl2 O12 1.430(5)
Cl2 O14 1.434(5)
Cl2 O11 1.435(5)
Cl2 O13 1.598(10)
C14 C16 1.366(8)
C14 C13 1.380(8)
C10 N6 1.463(7)
C10 C7 1.499(8)
C5 C4 1.371(9)
C5 C6 1.376(9)
C41 C40 1.526(9)
C38 N2 1.461(7)
C38 C39 1.502(9)
C20 N5 1.482(7)
C20 C19 1.522(8)
C21 N5 1.476(7)
C21 C22 1.514(8)
C24 C25 1.380(9)
C24 C29 1.386(9)
C24 C23 1.489(9)
C40 C39 1.398(9)
C40 C42 1.399(9)
C22 N4 1.478(7)
C17 C44 1.379(8)
C17 C16 1.394(8)
C17 C18 1.502(8)
C25 C26 1.383(9)
C42 C45 1.409(9)
C42 C1 1.527(9)
C28 C29 1.375(8)
C28 C27 1.389(9)
C8 C9 1.376(8)
C8 C7 1.387(9)
C27 C26 1.374(9)
C27 O2 1.380(8)
C23 N4 1.507(7)
C33 C35 1.507(9)
C3 O3 1.422(7)
C3 C2 1.509(9)
C7 C6 1.386(9)
C1 N1 1.463(8)
C32 N3 1.465(8)
C32 C34 1.518(9)
C39 C35 1.411(9)
C13 O1 1.372(8)
C13 C15 1.374(9)
C9 C4 1.368(9)
C11 N6 1.472(7)
C11 C12 1.508(8)
C2 O4 1.245(8)
C2 N1 1.311(8)
C31 O5 1.230(8)
C31 N3 1.333(8)
C31 C30 1.513(9)
C18 N7 1.496(7)
C19 N7 1.491(7)
C4 O3 1.397(8)
C12 N5 1.466(7)
C15 C44 1.382(8)
C36 O1 1.426(7)
C36 C37 1.506(9)
C30 O2 1.427(7)
C35 C34 1.406(9)
C34 C45 1.392(9)
C37 O6 1.228(7)
C37 N2 1.336(8)
N10 C49 1.115(11)
C48 C45 1.518(9)
C50 C49 1.460(13)
O13 O13A 0.677(13)
